data_1527044
loop_
_publ_author_name
'Zhu, L.'
'Seff, K.'

_publ_section_title
;
 Rate of Tl(+) exchange into single crystals of zeolite X
;
_journal_name_full 'Microporous and Mesoporous Materials'
_journal_page_first 187
_journal_page_last 193
_journal_volume 39
_journal_year 2000
_chemical_formula_sum 'Al91.9968 Na17.808 O384 Si100.003 Tl72.432'
_chemical_name_systematic 'Tl74.18 Na17.81 (Al92 Si100 O384)'
_space_group_IT_number 203
_symmetry_space_group_name_Hall '-F 2uv 2vw 3'
_symmetry_space_group_name_H-M 'F d -3 :2'
_cell_angle_alpha 90
_cell_angle_beta 90
_cell_angle_gamma 90
_cell_formula_units_Z 1
_cell_length_a 25.054
_cell_length_b 25.054
_cell_length_c 25.054
_cell_volume 15726.469
_citation_journal_id_ASTM MIMMFJ
_cod_data_source_file Zhu_MIMMFJ_2000_241.cif
_cod_data_source_block Al91.9968Na17.808O384Si100.003Tl72.432
_cod_original_cell_volume 15726.47
_cod_database_code 1527044

loop_
_symmetry_equiv_pos_as_xyz
x,y,z
-x+1/4,-y+1/4,z
x,-y+1/4,-z+1/4
-x+1/4,y,-z+1/4
z,x,y
-z+1/4,-x+1/4,y
z,-x+1/4,-y+1/4
-z+1/4,x,-y+1/4
y,z,x
y,-z+1/4,-x+1/4
-y+1/4,z,-x+1/4
-y+1/4,-z+1/4,x
-x,-y,-z
x-1/4,y-1/4,-z
-x,y-1/4,z-1/4
x-1/4,-y,z-1/4
-z,-x,-y
z-1/4,x-1/4,-y
-z,x-1/4,y-1/4
z-1/4,-x,y-1/4
-y,-z,-x
-y,z-1/4,x-1/4
y-1/4,-z,x-1/4
y-1/4,z-1/4,-x
x,y+1/2,z+1/2
-x+1/4,-y+3/4,z+1/2
x,-y+3/4,-z+3/4
-x+1/4,y+1/2,-z+3/4
z,x+1/2,y+1/2
-z+1/4,-x+3/4,y+1/2
z,-x+3/4,-y+3/4
-z+1/4,x+1/2,-y+3/4
y,z+1/2,x+1/2
y,-z+3/4,-x+3/4
-y+1/4,z+1/2,-x+3/4
-y+1/4,-z+3/4,x+1/2
-x,-y+1/2,-z+1/2
x-1/4,y+1/4,-z+1/2
-x,y+1/4,z+1/4
x-1/4,-y+1/2,z+1/4
-z,-x+1/2,-y+1/2
z-1/4,x+1/4,-y+1/2
-z,x+1/4,y+1/4
z-1/4,-x+1/2,y+1/4
-y,-z+1/2,-x+1/2
-y,z+1/4,x+1/4
y-1/4,-z+1/2,x+1/4
y-1/4,z+1/4,-x+1/2
x+1/2,y,z+1/2
-x+3/4,-y+1/4,z+1/2
x+1/2,-y+1/4,-z+3/4
-x+3/4,y,-z+3/4
z+1/2,x,y+1/2
-z+3/4,-x+1/4,y+1/2
z+1/2,-x+1/4,-y+3/4
-z+3/4,x,-y+3/4
y+1/2,z,x+1/2
y+1/2,-z+1/4,-x+3/4
-y+3/4,z,-x+3/4
-y+3/4,-z+1/4,x+1/2
-x+1/2,-y,-z+1/2
x+1/4,y-1/4,-z+1/2
-x+1/2,y-1/4,z+1/4
x+1/4,-y,z+1/4
-z+1/2,-x,-y+1/2
z+1/4,x-1/4,-y+1/2
-z+1/2,x-1/4,y+1/4
z+1/4,-x,y+1/4
-y+1/2,-z,-x+1/2
-y+1/2,z-1/4,x+1/4
y+1/4,-z,x+1/4
y+1/4,z-1/4,-x+1/2
x+1/2,y+1/2,z
-x+3/4,-y+3/4,z
x+1/2,-y+3/4,-z+1/4
-x+3/4,y+1/2,-z+1/4
z+1/2,x+1/2,y
-z+3/4,-x+3/4,y
z+1/2,-x+3/4,-y+1/4
-z+3/4,x+1/2,-y+1/4
y+1/2,z+1/2,x
y+1/2,-z+3/4,-x+1/4
-y+3/4,z+1/2,-x+1/4
-y+3/4,-z+3/4,x
-x+1/2,-y+1/2,-z
x+1/4,y+1/4,-z
-x+1/2,y+1/4,z-1/4
x+1/4,-y+1/2,z-1/4
-z+1/2,-x+1/2,-y
z+1/4,x+1/4,-y
-z+1/2,x+1/4,y-1/4
z+1/4,-x+1/2,y-1/4
-y+1/2,-z+1/2,-x
-y+1/2,z+1/4,x-1/4
y+1/4,-z+1/2,x-1/4
y+1/4,z+1/4,-x

loop_
_atom_site_label
_atom_site_type_symbol
_atom_site_fract_x
_atom_site_fract_y
_atom_site_fract_z
_atom_site_occupancy
_atom_site_U_iso_or_equiv
Tl4 Tl+1 0.0687 0.0686 0.4196 0.192 0.0
Na2 Na+1 0.2351 0.2351 0.2351 0.369 0.0
Na1 Na+1 0 0 0 0.375 0.0
Si2 Si+4 -0.0538 0.0366 0.1247 0.0417 0.0
Al1 Al+3 -0.0538 0.0366 0.1247 0.9583 0.0
O2 O-2 0.0009 -0.0042 0.1435 1 0.0
Tl1 Tl+1 0.0729 0.0729 0.0729 0.641 0.0
Si1 Si+4 -0.0544 0.126 0.036 1 0.0
Tl5 Tl+1 0.107 0.1426 0.4106 0.085 0.0
O4 O-2 -0.0707 0.0783 0.1743 1 0.0
O1 O-2 0.892 0 0.103 1 0.0
O3 O-2 -0.027 0.0765 0.0712 1 0.0
Tl2 Tl+1 0.2527 0.2527 0.2527 0.616 0.0
Tl3 Tl+1 0.125 0.125 0.4077 0.117 0.0
